data_1516655
loop_
_publ_author_name
'Leung, Man-kit'
'Yang, Chih-Chiang'
'Lee, Jiun-Haw'
'Tsai, Hsin-Hung'
'Lin, Chi-Feng'
'Huang, Chih-Yen'
'Su, Yuhlong Oliver'
'Chiu, Chi-Feng'

_publ_section_title
;
 The unusual electrochemical and photophysical behavior of
 2,2'-bis(1,3,4-oxadiazol-2-yl)biphenyls, effective electron transport
 hosts for phosphorescent organic light emitting diodes.
;
_journal_issue 2
_journal_name_full 'Organic letters'
_journal_page_first 235
_journal_page_last 238
_journal_paper_doi 10.1021/ol062668+
_journal_volume 9
_journal_year 2007
_chemical_formula_sum 'C53 H35 Cl3 N4 O2'
_chemical_formula_weight 866.20
_chemical_name_systematic
; 
 ? 
;
_space_group_IT_number 2
_symmetry_cell_setting triclinic
_symmetry_space_group_name_Hall '-P 1'
_symmetry_space_group_name_H-M 'P -1'
_atom_sites_solution_hydrogens geom
_atom_sites_solution_primary direct
_atom_sites_solution_secondary difmap
_audit_creation_method SHELXL-97
_cell_angle_alpha 85.259(2)
_cell_angle_beta 78.176(2)
_cell_angle_gamma 79.079(2)
_cell_formula_units_Z 2
_cell_length_a 11.9304(5)
_cell_length_b 13.1965(5)
_cell_length_c 14.3418(5)
_cell_measurement_reflns_used 35663
_cell_measurement_temperature 295(2)
_cell_measurement_theta_max 27.5
_cell_measurement_theta_min 1
_cell_volume 2167.77(15)
_computing_cell_refinement 'HKL Denzo & Scalepack (Otwinowski & Minor)'
_computing_data_collection 'COLLECT (Nonius BV)'
_computing_data_reduction 'HKL Denzo & Scalepack (Otwinowski & Minor)'
_computing_molecular_graphics SHELXTL
_computing_publication_material SHELXTL
_computing_structure_refinement 'SHELXL-97 (Sheldrick, 1997)'
_computing_structure_solution 'SHELXS-97 (Sheldrick, 1990)'
_diffrn_ambient_temperature 295(2)
_diffrn_measured_fraction_theta_full 0.958
_diffrn_measured_fraction_theta_max 0.958
_diffrn_measurement_device_type 'Nonius KappaCCD'
_diffrn_measurement_method CCD
_diffrn_radiation_monochromator graphite
_diffrn_radiation_source 'fine-focus sealed tube'
_diffrn_radiation_type MoK\a
_diffrn_radiation_wavelength 0.71073
_diffrn_reflns_av_R_equivalents 0.0406
_diffrn_reflns_av_sigmaI/netI 0.0749
_diffrn_reflns_limit_h_max 15
_diffrn_reflns_limit_h_min -15
_diffrn_reflns_limit_k_max 17
_diffrn_reflns_limit_k_min -16
_diffrn_reflns_limit_l_max 18
_diffrn_reflns_limit_l_min -16
_diffrn_reflns_number 14982
_diffrn_reflns_theta_full 27.45
_diffrn_reflns_theta_max 27.45
_diffrn_reflns_theta_min 2.06
_exptl_absorpt_coefficient_mu 0.259
_exptl_absorpt_correction_T_max 0.965
_exptl_absorpt_correction_T_min 0.921
_exptl_absorpt_correction_type multi-scan
_exptl_absorpt_process_details
; 
multi-scan from symmetry-related measurements 
 Sortav (Blessing 1995) 
;
_exptl_crystal_density_diffrn 1.327
_exptl_crystal_density_method 'not measured'
_exptl_crystal_F_000 896
_exptl_crystal_size_max 0.30
_exptl_crystal_size_mid 0.20
_exptl_crystal_size_min 0.15
_refine_diff_density_max 0.472
_refine_diff_density_min -0.383
_refine_diff_density_rms 0.079
_refine_ls_extinction_coef 0.065(7)
_refine_ls_extinction_expression Fc^*^=kFc[1+0.001xFc^2^\l^3^/sin(2\q)]^-1/4^
_refine_ls_extinction_method SHELXL
_refine_ls_goodness_of_fit_ref 1.047
_refine_ls_hydrogen_treatment mixed
_refine_ls_matrix_type full
_refine_ls_number_parameters 560
_refine_ls_number_reflns 9503
_refine_ls_number_restraints 0
_refine_ls_restrained_S_all 1.047
_refine_ls_R_factor_all 0.1529
_refine_ls_R_factor_gt 0.0796
_refine_ls_shift/su_max 0.001
_refine_ls_shift/su_mean 0.000
_refine_ls_structure_factor_coef Fsqd
_refine_ls_weighting_details 'calc w=1/[\s^2^(Fo^2^)+(0.1328P)^2^+0.4367P] where P=(Fo^2^+2Fc^2^)/3'
_refine_ls_weighting_scheme calc
_refine_ls_wR_factor_gt 0.2040
_refine_ls_wR_factor_ref 0.2648
_reflns_number_gt 4909
_reflns_number_total 9503
_reflns_threshold_expression >2sigma(I)
_cod_data_source_file ol062668%2Bsi20061101_080848.cif
_cod_data_source_block ic12135
_cod_depositor_comments
;
The following automatic conversions were performed:

'_symmetry_cell_setting' value 'Triclinic' changed to 'triclinic'
according to
/usr/data/users/saulius/automatic-downloads/retrospective/ACS/lib/dictionaries/cif_core.dic
dictionary named 'cif_core.dic' version 2.4.2 from 2011-04-26.

Automatic conversion script
Id: cif_fix_values 2281 2013-09-26 08:29:07Z andrius 
;
_cod_original_cell_volume 2167.77(14)
_cod_original_sg_symbol_H-M P-1
_cod_database_code 1516655

loop_
_symmetry_equiv_pos_as_xyz
'x, y, z'
'-x, -y, -z'

loop_
_atom_site_label
_atom_site_type_symbol
_atom_site_fract_x
_atom_site_fract_y
_atom_site_fract_z
_atom_site_U_iso_or_equiv
_atom_site_adp_type
_atom_site_occupancy
_atom_site_symmetry_multiplicity
_atom_site_calc_flag
_atom_site_refinement_flags
O1 O 0.59269(19) 0.83903(16) 0.07420(14) 0.0567(6) Uani 1 1 d .
O2 O 0.59822(19) 0.60635(16) 0.05250(14) 0.0564(6) Uani 1 1 d .
N1 N 0.7586(3) 0.8260(3) -0.0285(2) 0.0765(9) Uani 1 1 d .
N2 N 0.7822(3) 0.8018(3) 0.0637(2) 0.0789(9) Uani 1 1 d .
N3 N 0.5291(3) 0.6177(2) -0.07982(18) 0.0620(7) Uani 1 1 d .
N4 N 0.6309(3) 0.5427(2) -0.08969(19) 0.0621(7) Uani 1 1 d .
C1 C 0.4616(3) 0.8632(2) -0.0831(2) 0.0551(8) Uani 1 1 d .
C2 C 0.5787(3) 0.8718(2) -0.0946(2) 0.0549(8) Uani 1 1 d .
C3 C 0.6395(3) 0.9035(2) -0.1828(2) 0.0568(8) Uani 1 1 d .
H3A H 0.7173 0.9089 -0.1887 0.068 Uiso 1 1 calc R
C4 C 0.5873(3) 0.9272(2) -0.2618(2) 0.0593(8) Uani 1 1 d .
C5 C 0.4696(3) 0.9209(3) -0.2483(2) 0.0659(9) Uani 1 1 d .
H5A H 0.4312 0.9384 -0.2992 0.079 Uiso 1 1 calc R
C6 C 0.4088(3) 0.8898(3) -0.1619(2) 0.0642(9) Uani 1 1 d .
H6A H 0.3305 0.8864 -0.1560 0.077 Uiso 1 1 calc R
C7 C 0.6535(3) 0.9559(2) -0.3566(2) 0.0594(8) Uani 1 1 d .
C8 C 0.7480(3) 1.0051(3) -0.3674(3) 0.0683(9) Uani 1 1 d .
H8A H 0.7717 1.0210 -0.3134 0.082 Uiso 1 1 calc R
C9 C 0.8084(3) 1.0313(3) -0.4564(2) 0.0684(9) Uani 1 1 d .
H9A H 0.8711 1.0652 -0.4606 0.082 Uiso 1 1 calc R
C10 C 0.7779(3) 1.0083(2) -0.5399(2) 0.0590(8) Uani 1 1 d .
C11 C 0.6830(3) 0.9573(3) -0.5286(2) 0.0656(9) Uani 1 1 d .
H11A H 0.6597 0.9405 -0.5825 0.079 Uiso 1 1 calc R
C12 C 0.6233(3) 0.9314(3) -0.4401(2) 0.0674(9) Uani 1 1 d .
H12A H 0.5613 0.8967 -0.4356 0.081 Uiso 1 1 calc R
C13 C 0.8424(3) 1.0354(3) -0.6368(2) 0.0602(8) Uani 1 1 d .
C14 C 0.9103(4) 1.1120(3) -0.6520(3) 0.0812(11) Uani 1 1 d .
H14A H 0.9162 1.1477 -0.6005 0.097 Uiso 1 1 calc R
C15 C 0.9690(4) 1.1362(4) -0.7410(3) 0.0917(13) Uani 1 1 d .
H15A H 1.0141 1.1877 -0.7489 0.110 Uiso 1 1 calc R
C16 C 0.9617(4) 1.0856(4) -0.8185(3) 0.0858(13) Uani 1 1 d .
H16A H 1.0006 1.1030 -0.8790 0.103 Uiso 1 1 calc R
C17 C 0.8963(4) 1.0086(3) -0.8056(3) 0.0764(11) Uani 1 1 d .
H17A H 0.8917 0.9731 -0.8577 0.092 Uiso 1 1 calc R
C18 C 0.8375(3) 0.9836(3) -0.7162(2) 0.0673(9) Uani 1 1 d .
H18A H 0.7937 0.9312 -0.7086 0.081 Uiso 1 1 calc R
C19 C 0.3904(3) 0.8274(2) 0.0071(2) 0.0532(7) Uani 1 1 d .
C20 C 0.4184(3) 0.7293(2) 0.0517(2) 0.0519(7) Uani 1 1 d .
C21 C 0.3567(3) 0.7036(2) 0.1401(2) 0.0545(8) Uani 1 1 d .
H21A H 0.3792 0.6395 0.1694 0.065 Uiso 1 1 calc R
C22 C 0.2609(3) 0.7718(2) 0.1867(2) 0.0551(8) Uani 1 1 d .
C23 C 0.2292(3) 0.8666(3) 0.1395(2) 0.0612(8) Uani 1 1 d .
H23A H 0.1639 0.9124 0.1672 0.073 Uiso 1 1 calc R
C24 C 0.2934(3) 0.8933(2) 0.0526(2) 0.0603(8) Uani 1 1 d .
H24A H 0.2710 0.9576 0.0235 0.072 Uiso 1 1 calc R
C25 C 0.1953(3) 0.7439(3) 0.2816(2) 0.0588(8) Uani 1 1 d .
C26 C 0.2484(3) 0.6780(3) 0.3470(2) 0.0688(10) Uani 1 1 d .
H26A H 0.3277 0.6520 0.3315 0.083 Uiso 1 1 calc R
C27 C 0.1863(3) 0.6508(3) 0.4339(2) 0.0704(10) Uani 1 1 d .
H27A H 0.2244 0.6065 0.4759 0.084 Uiso 1 1 calc R
C28 C 0.0668(3) 0.6880(3) 0.4610(2) 0.0621(9) Uani 1 1 d .
C29 C 0.0152(3) 0.7562(3) 0.3960(3) 0.0694(10) Uani 1 1 d .
H29A H -0.0634 0.7842 0.4123 0.083 Uiso 1 1 calc R
C30 C 0.0771(3) 0.7830(3) 0.3089(3) 0.0669(9) Uani 1 1 d .
H30A H 0.0393 0.8281 0.2672 0.080 Uiso 1 1 calc R
C31 C -0.0018(3) 0.6548(3) 0.5526(2) 0.0632(9) Uani 1 1 d .
C32 C 0.0279(4) 0.5564(3) 0.5933(3) 0.0776(11) Uani 1 1 d .
H32A H 0.0942 0.5125 0.5643 0.093 Uiso 1 1 calc R
C33 C -0.0401(4) 0.5227(4) 0.6768(3) 0.0892(13) Uani 1 1 d .
H33A H -0.0202 0.4561 0.7023 0.107 Uiso 1 1 calc R
C34 C -0.1363(4) 0.5876(4) 0.7212(3) 0.0917(13) Uani 1 1 d .
H34A H -0.1818 0.5654 0.7769 0.110 Uiso 1 1 calc R
C35 C -0.1653(4) 0.6859(4) 0.6830(3) 0.0922(13) Uani 1 1 d .
H35A H -0.2294 0.7307 0.7140 0.111 Uiso 1 1 calc R
C36 C -0.0994(3) 0.7185(3) 0.5988(3) 0.0780(11) Uani 1 1 d .
H36A H -0.1212 0.7844 0.5728 0.094 Uiso 1 1 calc R
C37 C 0.6466(3) 0.8456(2) -0.0182(2) 0.0577(8) Uani 1 1 d .
C38 C 0.6838(3) 0.8088(2) 0.1205(2) 0.0610(8) Uani 1 1 d .
C39 C 0.6574(3) 0.7825(3) 0.2233(2) 0.0636(9) Uani 1 1 d .
C40 C 0.7468(4) 0.7305(3) 0.2675(3) 0.0781(11) Uani 1 1 d .
H40A H 0.8224 0.7155 0.2329 0.094 Uiso 1 1 calc R
C41 C 0.7227(5) 0.7014(3) 0.3630(3) 0.0955(15) Uani 1 1 d .
H41A H 0.7820 0.6665 0.3928 0.115 Uiso 1 1 calc R
C42 C 0.6101(6) 0.7242(4) 0.4145(3) 0.0965(15) Uani 1 1 d .
H42A H 0.5941 0.7041 0.4789 0.116 Uiso 1 1 calc R
C43 C 0.5223(5) 0.7761(3) 0.3715(3) 0.0892(13) Uani 1 1 d .
H43A H 0.4470 0.7915 0.4067 0.107 Uiso 1 1 calc R
C44 C 0.5451(4) 0.8057(3) 0.2756(3) 0.0732(10) Uani 1 1 d .
H44A H 0.4854 0.8410 0.2464 0.088 Uiso 1 1 calc R
C45 C 0.5134(3) 0.6519(2) 0.0043(2) 0.0512(7) Uani 1 1 d .
C46 C 0.6692(3) 0.5394(2) -0.0120(2) 0.0553(8) Uani 1 1 d .
C47 C 0.7726(3) 0.4762(3) 0.0145(3) 0.0623(9) Uani 1 1 d .
C48 C 0.8423(3) 0.4049(3) -0.0477(3) 0.0793(11) Uani 1 1 d .
H48A H 0.8229 0.3974 -0.1060 0.095 Uiso 1 1 calc R
C49 C 0.9411(4) 0.3448(3) -0.0231(4) 0.0965(14) Uani 1 1 d .
H49A H 0.9876 0.2967 -0.0649 0.116 Uiso 1 1 calc R
C50 C 0.9712(4) 0.3554(4) 0.0621(4) 0.1056(16) Uani 1 1 d .
H50A H 1.0388 0.3158 0.0774 0.127 Uiso 1 1 calc R
C51 C 0.9016(5) 0.4241(5) 0.1243(4) 0.1177(19) Uani 1 1 d .
H51A H 0.9205 0.4298 0.1832 0.141 Uiso 1 1 calc R
C52 C 0.8027(4) 0.4859(4) 0.1004(3) 0.0941(14) Uani 1 1 d .
H52A H 0.7567 0.5339 0.1427 0.113 Uiso 1 1 calc R
Cl1 Cl 0.42113(15) 0.36562(16) 0.32672(11) 0.1423(7) Uani 1 1 d .
Cl2 Cl 0.5769(2) 0.50406(14) 0.32388(17) 0.1715(9) Uani 1 1 d .
Cl3 Cl 0.6571(2) 0.28733(16) 0.3333(2) 0.1907(11) Uani 1 1 d .
C53 C 0.5620(5) 0.3877(4) 0.2885(4) 0.1066(15) Uani 1 1 d .
H53A H 0.5806 0.3881 0.2187 0.128 Uiso 1 1 calc R

loop_
_atom_site_aniso_label
_atom_site_aniso_U_11
_atom_site_aniso_U_22
_atom_site_aniso_U_33
_atom_site_aniso_U_23
_atom_site_aniso_U_13
_atom_site_aniso_U_12
O1 0.0537(13) 0.0601(13) 0.0550(12) -0.0012(10) -0.0109(10) -0.0070(10)
O2 0.0523(13) 0.0553(12) 0.0568(12) -0.0068(9) -0.0068(10) 0.0005(10)
N1 0.055(2) 0.098(2) 0.0683(19) 0.0107(16) -0.0099(15) -0.0028(16)
N2 0.061(2) 0.098(2) 0.073(2) 0.0100(17) -0.0170(17) -0.0021(17)
N3 0.0604(18) 0.0631(16) 0.0540(15) -0.0034(12) -0.0029(13) 0.0012(13)
N4 0.0631(18) 0.0590(16) 0.0552(16) -0.0031(12) -0.0011(13) 0.0004(13)
C1 0.0508(19) 0.0518(17) 0.0567(18) 0.0029(13) -0.0047(14) -0.0030(14)
C2 0.058(2) 0.0487(16) 0.0548(17) 0.0017(13) -0.0083(15) -0.0053(14)
C3 0.055(2) 0.0549(17) 0.0590(18) 0.0015(14) -0.0091(15) -0.0092(14)
C4 0.062(2) 0.0528(17) 0.0579(18) 0.0036(14) -0.0065(16) -0.0062(15)
C5 0.060(2) 0.074(2) 0.062(2) 0.0133(16) -0.0152(17) -0.0111(17)
C6 0.051(2) 0.072(2) 0.067(2) 0.0082(16) -0.0123(16) -0.0071(16)
C7 0.059(2) 0.0581(18) 0.0584(19) 0.0049(14) -0.0088(15) -0.0108(16)
C8 0.075(3) 0.072(2) 0.061(2) -0.0037(16) -0.0128(18) -0.0204(19)
C9 0.072(2) 0.072(2) 0.064(2) -0.0004(17) -0.0098(18) -0.0246(19)
C10 0.058(2) 0.0568(18) 0.0583(19) 0.0033(14) -0.0101(15) -0.0055(15)
C11 0.068(2) 0.073(2) 0.0594(19) 0.0084(16) -0.0170(17) -0.0211(18)
C12 0.066(2) 0.074(2) 0.065(2) 0.0058(17) -0.0138(17) -0.0232(18)
C13 0.054(2) 0.0611(19) 0.0611(19) 0.0103(15) -0.0103(15) -0.0062(15)
C14 0.089(3) 0.088(3) 0.068(2) 0.008(2) -0.009(2) -0.032(2)
C15 0.099(3) 0.098(3) 0.081(3) 0.015(2) -0.008(2) -0.041(3)
C16 0.078(3) 0.101(3) 0.066(2) 0.018(2) 0.003(2) -0.011(2)
C17 0.071(3) 0.086(3) 0.065(2) -0.0025(19) -0.0077(19) 0.000(2)
C18 0.063(2) 0.075(2) 0.059(2) 0.0029(17) -0.0072(17) -0.0062(18)
C19 0.0485(18) 0.0538(17) 0.0562(17) -0.0001(13) -0.0095(14) -0.0076(14)
C20 0.0467(18) 0.0532(17) 0.0520(16) -0.0028(13) -0.0046(13) -0.0046(13)
C21 0.0531(19) 0.0514(17) 0.0540(17) 0.0002(13) -0.0056(14) -0.0029(14)
C22 0.0518(19) 0.0552(17) 0.0542(17) -0.0025(13) -0.0049(14) -0.0054(14)
C23 0.054(2) 0.0581(19) 0.065(2) -0.0076(15) -0.0055(16) 0.0004(15)
C24 0.058(2) 0.0547(18) 0.0626(19) 0.0028(14) -0.0093(16) -0.0012(15)
C25 0.053(2) 0.0588(18) 0.0598(18) -0.0069(14) -0.0003(15) -0.0061(15)
C26 0.050(2) 0.081(2) 0.064(2) 0.0017(17) 0.0014(16) 0.0007(17)
C27 0.061(2) 0.082(2) 0.059(2) 0.0027(17) -0.0059(17) 0.0013(18)
C28 0.057(2) 0.065(2) 0.0584(18) -0.0046(15) 0.0021(15) -0.0077(16)
C29 0.050(2) 0.071(2) 0.076(2) 0.0002(17) 0.0026(17) 0.0012(16)
C30 0.055(2) 0.070(2) 0.066(2) 0.0044(16) -0.0022(16) 0.0008(17)
C31 0.057(2) 0.070(2) 0.0582(18) -0.0085(16) 0.0016(15) -0.0108(17)
C32 0.081(3) 0.078(2) 0.063(2) -0.0029(18) 0.0003(19) -0.003(2)
C33 0.099(3) 0.092(3) 0.066(2) 0.008(2) 0.000(2) -0.014(3)
C34 0.088(3) 0.111(4) 0.065(2) 0.003(2) 0.014(2) -0.025(3)
C35 0.078(3) 0.099(3) 0.083(3) -0.014(2) 0.022(2) -0.014(2)
C36 0.071(3) 0.073(2) 0.079(2) -0.0078(19) 0.011(2) -0.0110(19)
C37 0.056(2) 0.0541(17) 0.0594(19) 0.0008(14) -0.0069(15) -0.0071(15)
C38 0.061(2) 0.0565(18) 0.068(2) 0.0010(15) -0.0211(18) -0.0082(16)
C39 0.072(2) 0.0566(18) 0.066(2) -0.0056(15) -0.0205(18) -0.0123(17)
C40 0.083(3) 0.074(2) 0.083(3) -0.0011(19) -0.034(2) -0.008(2)
C41 0.134(5) 0.084(3) 0.081(3) 0.010(2) -0.057(3) -0.018(3)
C42 0.146(5) 0.088(3) 0.065(2) 0.003(2) -0.035(3) -0.029(3)
C43 0.111(4) 0.090(3) 0.066(2) -0.006(2) -0.006(2) -0.028(3)
C44 0.082(3) 0.072(2) 0.066(2) -0.0057(17) -0.017(2) -0.009(2)
C45 0.0488(18) 0.0513(16) 0.0503(16) 0.0018(13) -0.0025(14) -0.0107(13)
C46 0.0513(19) 0.0480(16) 0.0592(19) -0.0014(13) 0.0024(15) -0.0047(14)
C47 0.052(2) 0.0567(19) 0.073(2) -0.0002(16) -0.0059(16) -0.0033(15)
C48 0.060(2) 0.077(2) 0.093(3) -0.016(2) -0.007(2) 0.0034(19)
C49 0.064(3) 0.080(3) 0.130(4) -0.008(3) -0.003(3) 0.010(2)
C50 0.068(3) 0.106(4) 0.134(4) 0.015(3) -0.029(3) 0.008(3)
C51 0.101(4) 0.136(4) 0.112(4) -0.008(3) -0.045(3) 0.018(3)
C52 0.087(3) 0.097(3) 0.093(3) -0.017(2) -0.029(2) 0.014(2)
Cl1 0.1244(13) 0.2091(18) 0.0998(10) 0.0228(10) -0.0289(9) -0.0501(12)
Cl2 0.181(2) 0.1146(12) 0.214(2) -0.0416(13) -0.0027(16) -0.0372(12)
Cl3 0.181(2) 0.1305(14) 0.282(3) -0.0340(15) -0.130(2) 0.0221(13)
C53 0.105(4) 0.105(4) 0.107(4) -0.011(3) -0.012(3) -0.017(3)

loop_
_atom_type_symbol
_atom_type_description
_atom_type_scat_dispersion_real
_atom_type_scat_dispersion_imag
_atom_type_scat_source
C C 0.0033 0.0016 'International Tables Vol C Tables 4.2.6.8 and 6.1.1.4'
H H 0.0000 0.0000 'International Tables Vol C Tables 4.2.6.8 and 6.1.1.4'
N N 0.0061 0.0033 'International Tables Vol C Tables 4.2.6.8 and 6.1.1.4'
O O 0.0106 0.0060 'International Tables Vol C Tables 4.2.6.8 and 6.1.1.4'
Cl Cl 0.1484 0.1585 'International Tables Vol C Tables 4.2.6.8 and 6.1.1.4'

loop_
_geom_angle_atom_site_label_1
_geom_angle_atom_site_label_2
_geom_angle_atom_site_label_3
_geom_angle
C37 O1 C38 102.7(3)
C45 O2 C46 102.6(2)
C37 N1 N2 106.0(3)
C38 N2 N1 106.5(3)
C45 N3 N4 106.2(3)
C46 N4 N3 106.7(2)
C6 C1 C2 117.2(3)
C6 C1 C19 118.2(3)
C2 C1 C19 124.6(3)
C3 C2 C1 120.6(3)
C3 C2 C37 115.9(3)
C1 C2 C37 123.5(3)
C4 C3 C2 121.9(3)
C4 C3 H3A 119.0
C2 C3 H3A 119.0
C3 C4 C5 116.7(3)
C3 C4 C7 121.8(3)
C5 C4 C7 121.4(3)
C6 C5 C4 121.9(3)
C6 C5 H5A 119.1
C4 C5 H5A 119.1
C5 C6 C1 121.6(3)
C5 C6 H6A 119.2
C1 C6 H6A 119.2
C8 C7 C12 116.8(3)
C8 C7 C4 122.8(3)
C12 C7 C4 120.4(3)
C7 C8 C9 121.9(3)
C7 C8 H8A 119.1
C9 C8 H8A 119.1
C8 C9 C10 121.7(4)
C8 C9 H9A 119.2
C10 C9 H9A 119.2
C9 C10 C11 116.2(3)
C9 C10 C13 122.5(3)
C11 C10 C13 121.2(3)
C12 C11 C10 121.9(3)
C12 C11 H11A 119.0
C10 C11 H11A 119.0
C11 C12 C7 121.5(3)
C11 C12 H12A 119.3
C7 C12 H12A 119.3
C14 C13 C18 116.9(3)
C14 C13 C10 122.2(3)
C18 C13 C10 121.0(3)
C15 C14 C13 121.7(4)
C15 C14 H14A 119.2
C13 C14 H14A 119.2
C14 C15 C16 120.6(4)
C14 C15 H15A 119.7
C16 C15 H15A 119.7
C15 C16 C17 119.1(4)
C15 C16 H16A 120.4
C17 C16 H16A 120.4
C16 C17 C18 120.4(4)
C16 C17 H17A 119.8
C18 C17 H17A 119.8
C17 C18 C13 121.2(4)
C17 C18 H18A 119.4
C13 C18 H18A 119.4
C24 C19 C20 117.1(3)
C24 C19 C1 119.8(3)
C20 C19 C1 123.1(3)
C21 C20 C19 120.9(3)
C21 C20 C45 118.7(3)
C19 C20 C45 120.3(3)
C20 C21 C22 121.5(3)
C20 C21 H21A 119.3
C22 C21 H21A 119.3
C23 C22 C21 117.3(3)
C23 C22 C25 121.5(3)
C21 C22 C25 121.2(3)
C24 C23 C22 121.0(3)
C24 C23 H23A 119.5
C22 C23 H23A 119.5
C23 C24 C19 122.0(3)
C23 C24 H24A 119.0
C19 C24 H24A 119.0
C26 C25 C30 117.3(3)
C26 C25 C22 121.8(3)
C30 C25 C22 120.9(3)
C27 C26 C25 121.3(3)
C27 C26 H26A 119.3
C25 C26 H26A 119.3
C26 C27 C28 121.7(3)
C26 C27 H27A 119.2
C28 C27 H27A 119.2
C29 C28 C27 116.5(3)
C29 C28 C31 121.6(3)
C27 C28 C31 121.9(3)
C30 C29 C28 121.9(3)
C30 C29 H29A 119.1
C28 C29 H29A 119.1
C29 C30 C25 121.3(3)
C29 C30 H30A 119.4
C25 C30 H30A 119.4
C36 C31 C32 117.8(3)
C36 C31 C28 121.4(3)
C32 C31 C28 120.8(3)
C31 C32 C33 121.0(4)
C31 C32 H32A 119.5
C33 C32 H32A 119.5
C34 C33 C32 119.9(4)
C34 C33 H33A 120.1
C32 C33 H33A 120.1
C33 C34 C35 119.8(4)
C33 C34 H34A 120.1
C35 C34 H34A 120.1
C34 C35 C36 120.3(4)
C34 C35 H35A 119.9
C36 C35 H35A 119.9
C31 C36 C35 121.2(4)
C31 C36 H36A 119.4
C35 C36 H36A 119.4
N1 C37 O1 112.4(3)
N1 C37 C2 126.8(3)
O1 C37 C2 120.8(3)
N2 C38 O1 112.4(3)
N2 C38 C39 129.4(3)
O1 C38 C39 118.1(3)
C44 C39 C40 119.9(4)
C44 C39 C38 121.2(3)
C40 C39 C38 118.9(4)
C41 C40 C39 119.6(4)
C41 C40 H40A 120.2
C39 C40 H40A 120.2
C40 C41 C42 120.1(4)
C40 C41 H41A 120.0
C42 C41 H41A 120.0
C43 C42 C41 120.4(4)
C43 C42 H42A 119.8
C41 C42 H42A 119.8
C42 C43 C44 120.2(5)
C42 C43 H43A 119.9
C44 C43 H43A 119.9
C43 C44 C39 119.8(4)
C43 C44 H44A 120.1
C39 C44 H44A 120.1
N3 C45 O2 112.5(3)
N3 C45 C20 128.7(3)
O2 C45 C20 118.8(3)
N4 C46 O2 112.0(3)
N4 C46 C47 129.3(3)
O2 C46 C47 118.7(3)
C52 C47 C48 119.1(3)
C52 C47 C46 121.3(3)
C48 C47 C46 119.6(3)
C47 C48 C49 119.9(4)
C47 C48 H48A 120.1
C49 C48 H48A 120.1
C50 C49 C48 120.8(4)
C50 C49 H49A 119.6
C48 C49 H49A 119.6
C51 C50 C49 119.6(4)
C51 C50 H50A 120.2
C49 C50 H50A 120.2
C50 C51 C52 120.5(5)
C50 C51 H51A 119.8
C52 C51 H51A 119.8
C47 C52 C51 120.1(4)
C47 C52 H52A 119.9
C51 C52 H52A 119.9
Cl2 C53 Cl1 111.1(3)
Cl2 C53 Cl3 110.7(3)
Cl1 C53 Cl3 108.9(3)
Cl2 C53 H53A 108.7
Cl1 C53 H53A 108.7
Cl3 C53 H53A 108.7

loop_
_geom_bond_atom_site_label_1
_geom_bond_atom_site_label_2
_geom_bond_distance
O1 C37 1.353(4)
O1 C38 1.368(4)
O2 C45 1.360(4)
O2 C46 1.373(4)
N1 C37 1.292(5)
N1 N2 1.406(4)
N2 C38 1.277(5)
N3 C45 1.288(4)
N3 N4 1.405(4)
N4 C46 1.282(4)
C1 C6 1.394(5)
C1 C2 1.397(5)
C1 C19 1.490(4)
C2 C3 1.397(4)
C2 C37 1.473(5)
C3 C4 1.388(5)
C3 H3A 0.9300
C4 C5 1.394(5)
C4 C7 1.485(5)
C5 C6 1.375(5)
C5 H5A 0.9300
C6 H6A 0.9300
C7 C8 1.380(5)
C7 C12 1.398(5)
C8 C9 1.383(5)
C8 H8A 0.9300
C9 C10 1.393(5)
C9 H9A 0.9300
C10 C11 1.398(5)
C10 C13 1.494(5)
C11 C12 1.373(5)
C11 H11A 0.9300
C12 H12A 0.9300
C13 C14 1.388(5)
C13 C18 1.392(5)
C14 C15 1.368(6)
C14 H14A 0.9300
C15 C16 1.369(6)
C15 H15A 0.9300
C16 C17 1.373(6)
C16 H16A 0.9300
C17 C18 1.377(5)
C17 H17A 0.9300
C18 H18A 0.9300
C19 C24 1.387(4)
C19 C20 1.409(4)
C20 C21 1.380(4)
C20 C45 1.467(4)
C21 C22 1.399(4)
C21 H21A 0.9300
C22 C23 1.397(4)
C22 C25 1.480(4)
C23 C24 1.380(5)
C23 H23A 0.9300
C24 H24A 0.9300
C25 C26 1.392(5)
C25 C30 1.393(5)
C26 C27 1.371(5)
C26 H26A 0.9300
C27 C28 1.401(5)
C27 H27A 0.9300
C28 C29 1.394(5)
C28 C31 1.479(5)
C29 C30 1.371(5)
C29 H29A 0.9300
C30 H30A 0.9300
C31 C36 1.381(5)
C31 C32 1.392(5)
C32 C33 1.393(5)
C32 H32A 0.9300
C33 C34 1.369(6)
C33 H33A 0.9300
C34 C35 1.375(6)
C34 H34A 0.9300
C35 C36 1.384(5)
C35 H35A 0.9300
C36 H36A 0.9300
C38 C39 1.469(5)
C39 C44 1.386(5)
C39 C40 1.393(5)
C40 C41 1.377(6)
C40 H40A 0.9300
C41 C42 1.385(7)
C41 H41A 0.9300
C42 C43 1.368(7)
C42 H42A 0.9300
C43 C44 1.384(5)
C43 H43A 0.9300
C44 H44A 0.9300
C46 C47 1.452(5)
C47 C52 1.375(6)
C47 C48 1.382(5)
C48 C49 1.384(6)
C48 H48A 0.9300
C49 C50 1.365(7)
C49 H49A 0.9300
C50 C51 1.361(7)
C50 H50A 0.9300
C51 C52 1.390(6)
C51 H51A 0.9300
C52 H52A 0.9300
Cl1 C53 1.730(6)
Cl2 C53 1.708(6)
Cl3 C53 1.744(6)
C53 H53A 0.9800
